data_9004469
loop_
_publ_author_name
'Peterson, R. C.'

_publ_section_title
;
 The stability and crystal chemistry of synthetic loveringite
 in the system Ca-Mn-Ti-O under strongly reducing conditions
 Sample: 9b
;
_journal_name_full 'The Canadian Mineralogist'
_journal_page_first 763
_journal_page_last 774
_journal_volume 36
_journal_year 1998
_chemical_formula_sum 'Ca1.6 Mn3 O38 Ti17.4'
_chemical_name_mineral Loveringite
_space_group_IT_number 148
_symmetry_space_group_name_Hall '-R 3'
_symmetry_space_group_name_H-M 'R -3 :H'
_cell_angle_alpha 90
_cell_angle_beta 90
_cell_angle_gamma 120
_cell_length_a 10.4200
_cell_length_b 10.4200
_cell_length_c 20.9413
_cell_formula_units_Z 3
_cell_volume 1969.109
_database_code_amcsd 0005542
_exptl_crystal_density_diffrn 4.225
_cod_original_sg_symbol_H-M 'R -3'
_cod_original_formula_sum 'Ca1.6 Mn3 Ti17.4 O38'
_cod_database_code 9004469

loop_
_space_group_symop_operation_xyz
x,y,z
2/3+x,1/3+y,1/3+z
1/3+x,2/3+y,2/3+z
y,-x+y,-z
2/3+y,1/3-x+y,1/3-z
1/3+y,2/3-x+y,2/3-z
-x+y,-x,z
2/3-x+y,1/3-x,1/3+z
1/3-x+y,2/3-x,2/3+z
-x,-y,-z
2/3-x,1/3-y,1/3-z
1/3-x,2/3-y,2/3-z
-y,x-y,z
2/3-y,1/3+x-y,1/3+z
1/3-y,2/3+x-y,2/3+z
x-y,x,-z
2/3+x-y,1/3+x,1/3-z
1/3+x-y,2/3+x,2/3-z

loop_
_atom_site_label
_atom_site_fract_x
_atom_site_fract_y
_atom_site_fract_z
_atom_site_occupancy
_atom_site_U_iso_or_equiv
CaA 0.00000 0.00000 0.00000 1.00000 0.02913
MnT 0.00000 0.00000 0.30980 1.00000 0.00646
Ca1 0.00000 0.00000 0.50000 0.60000 0.00760
Mn1 0.00000 0.00000 0.50000 0.40000 0.00760
Mn2 0.18640 0.14630 0.16450 0.10000 0.00735
Ti2 0.18640 0.14630 0.16450 0.90000 0.00735
Ti3 0.91290 0.24280 0.39080 1.00000 0.00646
Ti4 0.07530 0.76040 0.39880 1.00000 0.00722
O1 0.86500 0.06200 0.43450 1.00000 0.01026
O2 0.70300 0.50000 0.44060 1.00000 0.01026
O3 0.36000 0.25900 0.55860 1.00000 0.01026
O4 0.59700 0.55800 0.54990 1.00000 0.01026
O5 0.05200 0.20500 0.33720 1.00000 0.01026
O6 0.37000 0.26700 0.33990 1.00000 0.01026
O7 0.00000 0.00000 0.21230 1.00000 0.01026

loop_
_cod_related_entry_id
_cod_related_entry_database
_cod_related_entry_code
1 AMCSD 0005542
